data_7113487
loop_
_publ_author_name
'Clarke, Caroline S.'
'Haynes, Delia A.'
'Rawson, Jeremy M.'
'Bond, Andrew D.'

_publ_section_title
;
 Small molecule fixation by a dithiadiazolyl radical: X-ray crystal structures
 of (CF3C6H3FCNSSN)2and (CF3C6H3FCNSSN)2&#x02D9;G (G = N2, Ar, CO2and SO2)
;
_journal_coden_ASTM CHCOFS
_journal_issue 22
_journal_name_full
;
 Chemical Communications (Cambridge, United Kingdom)
;
_journal_page_first 2774
_journal_page_last 2775
_journal_paper_doi 10.1039/b307509p
_journal_year 2003
_chemical_formula_moiety 'C8 H3 F4 N2 S2, 0.26 SO2'
_chemical_formula_sum 'C8 H3 F4 N2 S2'
_chemical_formula_weight 267.24
_space_group_IT_number 60
_symmetry_cell_setting orthorhombic
_symmetry_space_group_name_Hall '-P 2n 2ab'
_symmetry_space_group_name_H-M 'P b c n'
_atom_sites_solution_hydrogens geom
_atom_sites_solution_primary direct
_atom_sites_solution_secondary difmap
_cell_angle_alpha 90.00
_cell_angle_beta 90.00
_cell_angle_gamma 90.00
_cell_formula_units_Z 16
_cell_length_a 17.1333(3)
_cell_length_b 23.2358(4)
_cell_length_c 10.6538(2)
_cell_measurement_reflns_used 15972
_cell_measurement_temperature 180(2)
_cell_measurement_theta_max 27.48
_cell_measurement_theta_min 1.02
_cell_volume 4241.34(13)
_computing_cell_refinement 'HKL Scalepack (Otwinowski & Minor, 1997)'
_computing_data_collection 'Collect (Nonius, 1998)'
_computing_data_reduction
;
HKL Denzo and Scalepack (Otwinowski & Minor, 1997)
;
_computing_molecular_graphics 'SHELXTL v6.12 (Bruker AXS, 2001)'
_computing_publication_material 'SHELXTL v6.12 (Bruker AXS, 2001)'
_computing_structure_refinement 'SHELXTL v6.12 (Bruker AXS, 2001)'
_computing_structure_solution 'SIR-92 (Altomare et al., 1994)'
_diffrn_ambient_temperature 180(2)
_diffrn_measured_fraction_theta_full 0.996
_diffrn_measured_fraction_theta_max 0.996
_diffrn_measurement_device_type 'Nonius KappaCCD'
_diffrn_measurement_method 'Thin slice \w and \f scans'
_diffrn_radiation_monochromator graphite
_diffrn_radiation_source 'fine-focus sealed tube'
_diffrn_radiation_type MoK\a
_diffrn_radiation_wavelength 0.7107
_diffrn_reflns_av_R_equivalents 0.0614
_diffrn_reflns_av_sigmaI/netI 0.0531
_diffrn_reflns_limit_h_max 22
_diffrn_reflns_limit_h_min -22
_diffrn_reflns_limit_k_max 30
_diffrn_reflns_limit_k_min -23
_diffrn_reflns_limit_l_max 13
_diffrn_reflns_limit_l_min -13
_diffrn_reflns_number 21236
_diffrn_reflns_theta_full 27.48
_diffrn_reflns_theta_max 27.48
_diffrn_reflns_theta_min 3.52
_diffrn_standards_number 0
_exptl_absorpt_coefficient_mu 0.529
_exptl_absorpt_correction_T_max 0.981
_exptl_absorpt_correction_T_min 0.917
_exptl_absorpt_correction_type multi-scan
_exptl_absorpt_process_details 'Sortav Blessing (1995)'
_exptl_crystal_colour red
_exptl_crystal_density_diffrn 1.674
_exptl_crystal_density_method 'not measured'
_exptl_crystal_description plate
_exptl_crystal_F_000 2128
_exptl_crystal_size_max 0.21
_exptl_crystal_size_mid 0.16
_exptl_crystal_size_min 0.07
_refine_diff_density_max 0.651
_refine_diff_density_min -0.466
_refine_diff_density_rms 0.106
_refine_ls_extinction_method none
_refine_ls_goodness_of_fit_ref 1.071
_refine_ls_hydrogen_treatment constr
_refine_ls_matrix_type full
_refine_ls_number_parameters 289
_refine_ls_number_reflns 4847
_refine_ls_number_restraints 0
_refine_ls_restrained_S_all 1.071
_refine_ls_R_factor_all 0.0780
_refine_ls_R_factor_gt 0.0519
_refine_ls_shift/su_max 0.000
_refine_ls_shift/su_mean 0.000
_refine_ls_structure_factor_coef Fsqd
_refine_ls_weighting_details 'calc w=1/[\s^2^(Fo^2^)+(0.0758P)^2^+1.4460P] where P=(Fo^2^+2Fc^2^)/3'
_refine_ls_weighting_scheme calc
_refine_ls_wR_factor_gt 0.1348
_refine_ls_wR_factor_ref 0.1460
_reflns_number_gt 3449
_reflns_number_total 4847
_reflns_threshold_expression I>2\s(I)
_cod_duplicate_entry 7104889
_cod_data_source_file b307509p.txt
_cod_data_source_block jr0250
_cod_original_sg_symbol_H-M Pbcn
_cod_database_code 7113487

loop_
_symmetry_equiv_pos_as_xyz
'x, y, z'
'-x+1/2, -y+1/2, z+1/2'
'x+1/2, -y+1/2, -z'
'-x, y, -z+1/2'
'-x, -y, -z'
'x-1/2, y-1/2, -z-1/2'
'-x-1/2, y-1/2, z'
'x, -y, z-1/2'

loop_
_atom_site_label
_atom_site_type_symbol
_atom_site_fract_x
_atom_site_fract_y
_atom_site_fract_z
_atom_site_U_iso_or_equiv
_atom_site_adp_type
_atom_site_occupancy
_atom_site_symmetry_multiplicity
_atom_site_calc_flag
_atom_site_refinement_flags
S11 S 0.60881(5) -0.04570(3) 0.67785(7) 0.0387(2) Uani 1 1 d .
S12 S 0.60252(4) -0.04589(3) 0.48138(7) 0.0365(2) Uani 1 1 d .
S21 S 0.78850(5) -0.04838(3) 0.65829(7) 0.0386(2) Uani 1 1 d .
S22 S 0.77884(5) -0.04577(3) 0.46312(7) 0.0393(2) Uani 1 1 d .
F23 F 0.76080(11) 0.23785(7) 0.37760(16) 0.0479(5) Uani 1 1 d .
F13 F 0.52519(10) 0.22774(7) 0.37220(16) 0.0475(4) Uani 1 1 d .
F241 F 0.85487(11) 0.31649(7) 0.68866(17) 0.0509(5) Uani 1 1 d .
F242 F 0.86871(11) 0.31724(7) 0.49027(18) 0.0526(5) Uani 1 1 d .
F243 F 0.75466(11) 0.32341(7) 0.5715(2) 0.0624(6) Uani 1 1 d .
F141 F 0.58806(12) 0.32422(7) 0.67759(18) 0.0557(5) Uani 1 1 d .
F142 F 0.59665(11) 0.32343(7) 0.47794(18) 0.0526(5) Uani 1 1 d .
F143 F 0.48495(10) 0.31146(8) 0.56662(19) 0.0580(5) Uani 1 1 d .
N21 N 0.79507(14) 0.02141(10) 0.6741(2) 0.0366(5) Uani 1 1 d .
N22 N 0.78341(15) 0.02458(10) 0.4545(2) 0.0368(5) Uani 1 1 d .
N11 N 0.60464(14) 0.02478(9) 0.6899(2) 0.0366(5) Uani 1 1 d .
N12 N 0.59643(14) 0.02443(9) 0.4696(2) 0.0337(5) Uani 1 1 d .
C14 C 0.57340(15) 0.23450(11) 0.5778(3) 0.0325(6) Uani 1 1 d .
C13 C 0.55470(15) 0.20105(11) 0.4737(2) 0.0323(6) Uani 1 1 d .
C26 C 0.83139(16) 0.13998(11) 0.6757(2) 0.0328(6) Uani 1 1 d .
H26 H 0.8468 0.1173 0.7457 0.039 Uiso 1 1 calc R
C22 C 0.77678(15) 0.14638(11) 0.4675(2) 0.0323(6) Uani 1 1 d .
H22 H 0.7564 0.1288 0.3939 0.039 Uiso 1 1 calc R
C27 C 0.82298(16) 0.29668(12) 0.5822(3) 0.0355(6) Uani 1 1 d .
C25 C 0.84037(15) 0.19921(11) 0.6795(2) 0.0324(6) Uani 1 1 d .
H25 H 0.8636 0.2168 0.7508 0.039 Uiso 1 1 calc R
C24 C 0.81547(14) 0.23323(11) 0.5792(2) 0.0282(5) Uani 1 1 d .
C23 C 0.78447(15) 0.20534(12) 0.4757(3) 0.0322(6) Uani 1 1 d .
C11 C 0.59076(15) 0.11499(10) 0.5792(2) 0.0286(5) Uani 1 1 d .
C16 C 0.60960(16) 0.14726(11) 0.6846(2) 0.0342(6) Uani 1 1 d .
H16 H 0.6282 0.1285 0.7581 0.041 Uiso 1 1 calc R
C17 C 0.56083(17) 0.29809(12) 0.5741(3) 0.0398(7) Uani 1 1 d .
C12 C 0.56325(15) 0.14251(11) 0.4720(2) 0.0323(6) Uani 1 1 d .
H12 H 0.5506 0.1210 0.3989 0.039 Uiso 1 1 calc R
C10 C 0.59823(16) 0.05157(11) 0.5802(2) 0.0315(6) Uani 1 1 d .
C20 C 0.79190(16) 0.05023(11) 0.5656(2) 0.0324(6) Uani 1 1 d .
C15 C 0.60143(16) 0.20659(12) 0.6834(3) 0.0376(6) Uani 1 1 d .
H15 H 0.6152 0.2283 0.7556 0.045 Uiso 1 1 calc R
C21 C 0.79975(14) 0.11344(11) 0.5697(2) 0.0279(5) Uani 1 1 d .

loop_
_atom_site_aniso_label
_atom_site_aniso_U_11
_atom_site_aniso_U_22
_atom_site_aniso_U_33
_atom_site_aniso_U_23
_atom_site_aniso_U_13
_atom_site_aniso_U_12
S11 0.0622(5) 0.0268(4) 0.0271(4) 0.0018(3) 0.0082(3) -0.0055(3)
S12 0.0538(4) 0.0272(4) 0.0284(4) -0.0029(3) -0.0006(3) -0.0062(3)
S21 0.0632(5) 0.0235(3) 0.0290(4) 0.0021(3) -0.0029(3) -0.0028(3)
S22 0.0656(5) 0.0250(4) 0.0273(4) -0.0030(3) 0.0066(3) -0.0052(3)
F23 0.0702(12) 0.0357(9) 0.0378(10) 0.0128(7) -0.0182(8) -0.0069(8)
F13 0.0642(11) 0.0435(9) 0.0347(10) 0.0042(8) -0.0113(8) -0.0013(8)
F241 0.0777(12) 0.0300(8) 0.0449(11) -0.0068(8) -0.0083(9) -0.0104(8)
F242 0.0704(12) 0.0384(9) 0.0490(11) 0.0088(8) 0.0113(9) -0.0163(8)
F243 0.0484(10) 0.0325(9) 0.1064(18) -0.0024(9) -0.0068(10) 0.0091(8)
F141 0.0804(13) 0.0351(9) 0.0516(12) -0.0138(8) -0.0041(10) -0.0004(8)
F142 0.0705(12) 0.0360(9) 0.0514(11) 0.0074(8) 0.0125(9) -0.0029(8)
F143 0.0476(10) 0.0475(10) 0.0790(15) -0.0047(10) 0.0027(9) 0.0123(8)
N21 0.0599(15) 0.0230(11) 0.0269(12) 0.0011(9) -0.0042(11) -0.0052(10)
N22 0.0588(15) 0.0287(12) 0.0227(12) -0.0018(9) 0.0037(10) -0.0049(11)
N11 0.0595(15) 0.0250(11) 0.0253(12) -0.0011(9) 0.0068(10) -0.0042(10)
N12 0.0500(13) 0.0273(11) 0.0238(12) -0.0022(9) -0.0014(10) -0.0050(10)
C14 0.0342(13) 0.0292(13) 0.0342(15) -0.0016(11) 0.0071(11) -0.0040(11)
C13 0.0329(13) 0.0380(14) 0.0260(13) 0.0051(11) -0.0011(11) -0.0034(11)
C26 0.0469(15) 0.0283(13) 0.0233(13) 0.0022(10) 0.0001(11) -0.0012(11)
C22 0.0399(14) 0.0341(14) 0.0229(13) -0.0008(11) 0.0006(11) -0.0052(11)
C27 0.0372(14) 0.0301(14) 0.0391(16) 0.0016(12) 0.0013(12) -0.0039(11)
C25 0.0422(15) 0.0280(13) 0.0271(14) -0.0032(11) 0.0008(11) -0.0033(11)
C24 0.0309(12) 0.0239(12) 0.0298(14) -0.0012(10) 0.0058(10) -0.0031(10)
C23 0.0355(13) 0.0348(14) 0.0262(13) 0.0081(11) 0.0000(11) -0.0037(11)
C11 0.0346(13) 0.0269(13) 0.0244(13) 0.0007(10) 0.0036(10) -0.0032(10)
C16 0.0492(16) 0.0318(14) 0.0216(13) 0.0001(11) 0.0000(11) -0.0002(12)
C17 0.0453(16) 0.0359(15) 0.0383(16) -0.0035(13) 0.0086(13) 0.0022(12)
C12 0.0386(14) 0.0316(13) 0.0267(14) -0.0025(11) -0.0004(11) -0.0076(11)
C10 0.0422(14) 0.0287(13) 0.0238(13) 0.0007(11) 0.0011(11) -0.0050(11)
C20 0.0465(15) 0.0286(14) 0.0221(13) -0.0005(10) 0.0010(11) -0.0051(11)
C15 0.0492(16) 0.0364(15) 0.0273(14) -0.0070(12) 0.0013(12) -0.0047(12)
C21 0.0372(13) 0.0228(12) 0.0238(13) 0.0000(10) 0.0020(10) -0.0030(10)

loop_
_atom_type_symbol
_atom_type_description
_atom_type_scat_dispersion_real
_atom_type_scat_dispersion_imag
_atom_type_scat_source
C C 0.0033 0.0016 'International Tables Vol C Tables 4.2.6.8 and 6.1.1.4'
H H 0.0000 0.0000 'International Tables Vol C Tables 4.2.6.8 and 6.1.1.4'
F F 0.0171 0.0103 'International Tables Vol C Tables 4.2.6.8 and 6.1.1.4'
N N 0.0061 0.0033 'International Tables Vol C Tables 4.2.6.8 and 6.1.1.4'
S S 0.1246 0.1234 'International Tables Vol C Tables 4.2.6.8 and 6.1.1.4'

loop_
_geom_angle_atom_site_label_1
_geom_angle_atom_site_label_2
_geom_angle_atom_site_label_3
_geom_angle
N11 S11 S12 94.45(9)
N12 S12 S11 94.46(8)
N21 S21 S22 94.55(9)
N22 S22 S21 94.64(9)
C20 N21 S21 113.90(19)
C20 N22 S22 113.68(19)
C10 N11 S11 113.68(19)
C10 N12 S12 113.60(19)
C15 C14 C13 117.8(2)
C15 C14 C17 122.3(2)
C13 C14 C17 119.9(2)
F13 C13 C12 119.2(2)
F13 C13 C14 118.0(2)
C12 C13 C14 122.7(2)
C25 C26 C21 120.3(2)
C25 C26 H26 119.8
C21 C26 H26 119.8
C23 C22 C21 118.1(2)
C23 C22 H22 121.0
C21 C22 H22 121.0
F243 C27 F241 105.7(2)
F243 C27 F242 106.6(2)
F241 C27 F242 104.9(2)
F243 C27 C24 112.8(2)
F241 C27 C24 113.3(2)
F242 C27 C24 112.9(2)
C26 C25 C24 120.4(2)
C26 C25 H25 119.8
C24 C25 H25 119.8
C23 C24 C25 117.5(2)
C23 C24 C27 121.1(2)
C25 C24 C27 121.4(2)
F23 C23 C22 118.5(2)
F23 C23 C24 118.0(2)
C22 C23 C24 123.6(2)
C16 C11 C12 119.7(2)
C16 C11 C10 120.8(2)
C12 C11 C10 119.6(2)
C15 C16 C11 120.4(2)
C15 C16 H16 119.8
C11 C16 H16 119.8
F142 C17 F143 107.4(2)
F142 C17 F141 105.8(2)
F143 C17 F141 106.3(2)
F142 C17 C14 113.0(2)
F143 C17 C14 111.8(2)
F141 C17 C14 112.1(2)
C13 C12 C11 118.8(2)
C13 C12 H12 120.6
C11 C12 H12 120.6
N11 C10 N12 123.8(2)
N11 C10 C11 118.7(2)
N12 C10 C11 117.5(2)
N22 C20 N21 123.2(2)
N22 C20 C21 118.8(2)
N21 C20 C21 118.0(2)
C14 C15 C16 120.6(2)
C14 C15 H15 119.7
C16 C15 H15 119.7
C22 C21 C26 120.1(2)
C22 C21 C20 120.0(2)
C26 C21 C20 119.9(2)

loop_
_geom_bond_atom_site_label_1
_geom_bond_atom_site_label_2
_geom_bond_distance
S11 N11 1.644(2)
S11 S12 2.0959(10)
S12 N12 1.642(2)
S21 N21 1.634(2)
S21 S22 2.0867(10)
S22 N22 1.639(2)
F23 C23 1.352(3)
F13 C13 1.345(3)
F241 C27 1.341(3)
F242 C27 1.342(3)
F243 C27 1.330(3)
F141 C17 1.342(3)
F142 C17 1.331(3)
F143 C17 1.339(3)
N21 C20 1.337(3)
N22 C20 1.333(3)
N11 C10 1.329(3)
N12 C10 1.337(3)
C14 C15 1.384(4)
C14 C13 1.392(4)
C14 C17 1.494(4)
C13 C12 1.368(4)
C26 C25 1.385(4)
C26 C21 1.396(4)
C26 H26 0.9500
C22 C23 1.379(4)
C22 C21 1.389(4)
C22 H22 0.9500
C27 C24 1.480(4)
C25 C24 1.396(4)
C25 H25 0.9500
C24 C23 1.384(4)
C11 C16 1.389(4)
C11 C12 1.391(4)
C11 C10 1.479(3)
C16 C15 1.386(4)
C16 H16 0.9500
C12 H12 0.9500
C20 C21 1.475(3)
C15 H15 0.9500

loop_
_geom_torsion_atom_site_label_1
_geom_torsion_atom_site_label_2
_geom_torsion_atom_site_label_3
_geom_torsion_atom_site_label_4
_geom_torsion
N11 S11 S12 N12 -0.70(12)
N21 S21 S22 N22 -0.49(13)
S22 S21 N21 C20 0.1(2)
S21 S22 N22 C20 0.9(2)
S12 S11 N11 C10 0.9(2)
S11 S12 N12 C10 0.4(2)
C15 C14 C13 F13 178.0(2)
C17 C14 C13 F13 -0.3(4)
C15 C14 C13 C12 -0.3(4)
C17 C14 C13 C12 -178.6(2)
C21 C26 C25 C24 2.2(4)
C26 C25 C24 C23 -2.2(4)
C26 C25 C24 C27 178.7(2)
F243 C27 C24 C23 60.6(3)
F241 C27 C24 C23 -179.3(2)
F242 C27 C24 C23 -60.2(3)
F243 C27 C24 C25 -120.3(3)
F241 C27 C24 C25 -0.3(4)
F242 C27 C24 C25 118.8(3)
C21 C22 C23 F23 -178.7(2)
C21 C22 C23 C24 1.6(4)
C25 C24 C23 F23 -179.4(2)
C27 C24 C23 F23 -0.4(4)
C25 C24 C23 C22 0.3(4)
C27 C24 C23 C22 179.4(2)
C12 C11 C16 C15 -0.3(4)
C10 C11 C16 C15 -179.1(2)
C15 C14 C17 F142 126.5(3)
C13 C14 C17 F142 -55.2(3)
C15 C14 C17 F143 -112.1(3)
C13 C14 C17 F143 66.1(3)
C15 C14 C17 F141 7.1(4)
C13 C14 C17 F141 -174.6(2)
F13 C13 C12 C11 -177.4(2)
C14 C13 C12 C11 0.9(4)
C16 C11 C12 C13 -0.6(4)
C10 C11 C12 C13 178.3(2)
S11 N11 C10 N12 -0.9(4)
S11 N11 C10 C11 177.57(19)
S12 N12 C10 N11 0.3(4)
S12 N12 C10 C11 -178.26(19)
C16 C11 C10 N11 16.2(4)
C12 C11 C10 N11 -162.7(2)
C16 C11 C10 N12 -165.2(2)
C12 C11 C10 N12 15.9(4)
S22 N22 C20 N21 -1.1(4)
S22 N22 C20 C21 177.7(2)
S21 N21 C20 N22 0.6(4)
S21 N21 C20 C21 -178.18(19)
C13 C14 C15 C16 -0.6(4)
C17 C14 C15 C16 177.6(2)
C11 C16 C15 C14 0.9(4)
C23 C22 C21 C26 -1.6(4)
C23 C22 C21 C20 179.4(2)
C25 C26 C21 C22 -0.3(4)
C25 C26 C21 C20 178.8(2)
N22 C20 C21 C22 18.1(4)
N21 C20 C21 C22 -163.0(3)
N22 C20 C21 C26 -160.9(3)
N21 C20 C21 C26 18.0(4)
